data_7046881
loop_
_publ_author_name
'Yu, You-Zhu'
'Hu, Yue-Qiao'
'Guo, Yu-Hua'
'Niu, Yong-Sheng'
'Yang, Li-Guo'
'Song, Hai-Xiang'
'Shen, Yan-Hong'
'Zheng, Xiao-Ming'
'Hou, Shao-Gang'
'Feng, Guo-Dong'

_publ_section_title
;
 Syntheses, crystal-solution structures and magnetic properties of a
 series of decanuclear heterometallic [LnCoCo] (Ln = Eu, Gd, Tb, Dy)
 clusters.
;
_journal_issue 30
_journal_name_full 'Dalton transactions (Cambridge, England : 2003)'
_journal_page_first 10124
_journal_page_last 10129
_journal_paper_doi 10.1039/c8dt01252k
_journal_volume 47
_journal_year 2018
_chemical_formula_sum 'C42 H106 Cl4 Co8 Gd2 N8 O34'
_chemical_formula_weight 2195.08
_chemical_name_common Co8Gd2
_space_group_crystal_system triclinic
_space_group_IT_number 2
_space_group_name_Hall '-P 1'
_space_group_name_H-M_alt 'P -1'
_symmetry_space_group_name_Hall '-P 1'
_symmetry_space_group_name_H-M 'P -1'
_atom_sites_solution_hydrogens mixed
_audit_creation_method SHELXL-2014/7
_audit_update_record
;
2018-06-21 deposited with the CCDC.
2018-06-27 downloaded from the CCDC.
;
_cell_angle_alpha 71.009(2)
_cell_angle_beta 67.615(2)
_cell_angle_gamma 65.536(2)
_cell_formula_units_Z 1
_cell_length_a 11.5808(4)
_cell_length_b 13.1176(5)
_cell_length_c 14.5614(5)
_cell_measurement_reflns_used 7149
_cell_measurement_temperature 296(2)
_cell_measurement_theta_max 27.59
_cell_measurement_theta_min 2.55
_cell_volume 1824.40(12)
_computing_cell_refinement 'Bruker SMART'
_computing_data_collection 'Bruker SMART'
_computing_data_reduction 'Bruker SAINT'
_computing_molecular_graphics 'SHELXL-2014/7 (Sheldrick, 2014)'
_computing_publication_material 'SHELXL-2014/7 (Sheldrick, 2014)'
_computing_structure_refinement 'SHELXL-2014/7 (Sheldrick, 2014)'
_computing_structure_solution 'SHELXL-2014/7 (Sheldrick, 2014)'
_diffrn_ambient_temperature 296(2)
_diffrn_measured_fraction_theta_full 0.995
_diffrn_measured_fraction_theta_max 0.995
_diffrn_measurement_device_type 'CCD area detector'
_diffrn_measurement_method 'phi and omega scans'
_diffrn_radiation_monochromator graphite
_diffrn_radiation_source 'fine-focus sealed tube'
_diffrn_radiation_type MoK\a
_diffrn_radiation_wavelength 0.71073
_diffrn_reflns_av_R_equivalents 0.0291
_diffrn_reflns_av_unetI/netI 0.0394
_diffrn_reflns_Laue_measured_fraction_full 0.995
_diffrn_reflns_Laue_measured_fraction_max 0.995
_diffrn_reflns_limit_h_max 13
_diffrn_reflns_limit_h_min -13
_diffrn_reflns_limit_k_max 15
_diffrn_reflns_limit_k_min -15
_diffrn_reflns_limit_l_max 17
_diffrn_reflns_limit_l_min -17
_diffrn_reflns_number 15699
_diffrn_reflns_point_group_measured_fraction_full 0.995
_diffrn_reflns_point_group_measured_fraction_max 0.995
_diffrn_reflns_theta_full 25.000
_diffrn_reflns_theta_max 25.000
_diffrn_reflns_theta_min 1.740
_exptl_absorpt_coefficient_mu 3.793
_exptl_absorpt_correction_type multi-scan
_exptl_absorpt_process_details 'SADABS (Sheldrick,1996)'
_exptl_crystal_colour PINK
_exptl_crystal_density_diffrn 1.998
_exptl_crystal_description BLOCK
_exptl_crystal_F_000 1098
_exptl_crystal_size_max 0.153
_exptl_crystal_size_mid 0.148
_exptl_crystal_size_min 0.112
_exptl_transmission_factor_max 0.654
_exptl_transmission_factor_min 0.565
_refine_diff_density_max 5.158
_refine_diff_density_min -1.564
_refine_diff_density_rms 0.225
_refine_ls_extinction_method none
_refine_ls_goodness_of_fit_ref 1.057
_refine_ls_hydrogen_treatment constr
_refine_ls_matrix_type full
_refine_ls_number_parameters 446
_refine_ls_number_reflns 6407
_refine_ls_number_restraints 0
_refine_ls_restrained_S_all 1.057
_refine_ls_R_factor_all 0.0617
_refine_ls_R_factor_gt 0.0492
_refine_ls_shift/su_max 0.000
_refine_ls_shift/su_mean 0.000
_refine_ls_structure_factor_coef Fsqd
_refine_ls_weighting_details 'w=1/[\s^2^(Fo^2^)+(0.0968P)^2^+6.5747P] where P=(Fo^2^+2Fc^2^)/3'
_refine_ls_weighting_scheme calc
_refine_ls_wR_factor_gt 0.1329
_refine_ls_wR_factor_ref 0.1448
_reflns_Friedel_coverage 0.000
_reflns_number_gt 5338
_reflns_number_total 6407
_reflns_threshold_expression 'I > 2\s(I)'
_cod_data_source_file c8dt01252k2.cif
_cod_data_source_block Co8Gd2
_cod_depositor_comments 'Adding full bibliography for 7046880--7046883.cif.'
_cod_database_code 7046881
_shelx_shelxl_version_number 2014/7
_shelx_space_group_comment
;
The symmetry employed for this shelxl refinement is uniquely defined
by the following loop, which should always be used as a source of
symmetry information in preference to the above space-group names.
They are only intended as comments.
;
_shelx_estimated_absorpt_t_min 0.595
_shelx_estimated_absorpt_t_max 0.676

loop_
_space_group_symop_operation_xyz
'x, y, z'
'-x, -y, -z'

loop_
_atom_site_label
_atom_site_type_symbol
_atom_site_fract_x
_atom_site_fract_y
_atom_site_fract_z
_atom_site_U_iso_or_equiv
_atom_site_adp_type
_atom_site_occupancy
_atom_site_site_symmetry_order
_atom_site_calc_flag
_atom_site_refinement_flags_posn
_atom_site_refinement_flags_adp
Gd1 Gd 0.36109(3) 0.62654(3) 0.18558(2) 0.01427(14) Uani 1 1 d . .
Co3 Co 0.28271(9) 0.80100(8) 0.31620(7) 0.0154(2) Uani 1 1 d . .
Co1 Co 0.62412(9) 0.44090(8) 0.03152(7) 0.0142(2) Uani 1 1 d . .
Co4 Co 0.33240(9) 0.38783(8) 0.22606(7) 0.0150(2) Uani 1 1 d . .
Co2 Co 0.54871(10) 0.73151(8) 0.24716(7) 0.0174(2) Uani 1 1 d . .
O1 O 0.4070(5) 0.8513(4) 0.3312(4) 0.0188(11) Uani 1 1 d . .
O2 O 0.4016(5) 0.6489(4) 0.3341(3) 0.0168(10) Uani 1 1 d . .
O3 O 0.3877(5) 0.8040(4) 0.1783(3) 0.0168(10) Uani 1 1 d . .
O4 O 0.4955(5) 0.4207(4) 0.1835(3) 0.0165(10) Uani 1 1 d . .
O5 O 0.2781(5) 0.4858(4) 0.3166(3) 0.0189(11) Uani 1 1 d . .
O6 O 0.2701(5) 0.5246(4) 0.1300(4) 0.0170(10) Uani 1 1 d . .
O8 O 0.3787(5) 0.2882(4) 0.1367(3) 0.0174(10) Uani 1 1 d . .
O9 O 0.6014(5) 0.6075(4) 0.1655(4) 0.0200(11) Uani 1 1 d . .
O10 O 0.7546(5) 0.4840(4) 0.0681(4) 0.0207(11) Uani 1 1 d . .
O11 O 0.5134(5) 0.3988(4) -0.0226(3) 0.0146(10) Uani 1 1 d . .
H11C H 0.4795 0.3368 0.0212 0.018 Uiso 1 1 calc R U
O12 O 0.2471(5) 0.7249(4) -0.0600(4) 0.0218(11) Uani 1 1 d . .
O13 O 0.1714(5) 0.7422(4) 0.2972(4) 0.0182(11) Uani 1 1 d . .
O14 O 0.2261(5) 0.7717(4) 0.0819(4) 0.0264(12) Uani 1 1 d . .
O15 O 0.6555(5) 0.8259(4) 0.1298(4) 0.0244(12) Uani 1 1 d . .
H15C H 0.6400 0.8440 0.0730 0.029 Uiso 1 1 d R U
O1W O 0.7467(6) 0.7617(5) 0.9573(4) 0.0279(12) Uani 1 1 d . .
H1WA H 0.7129 0.7949 0.9083 0.042 Uiso 1 1 d R U
H1WC H 0.7468 0.6931 0.9767 0.042 Uiso 1 1 d R U
O16 O 0.2841(7) 0.2192(5) 0.5318(4) 0.0380(15) Uani 1 1 d . .
H16 H 0.2747 0.2532 0.5738 0.057 Uiso 1 1 calc R U
O17 O 0.0116(7) 0.6825(7) 0.9047(6) 0.055(2) Uani 1 1 d . .
H17 H 0.0704 0.6256 0.9222 0.082 Uiso 1 1 calc R U
N1 N 0.2056(6) 0.7809(5) 0.4617(4) 0.0213(14) Uani 1 1 d . .
H10A H 0.1090 0.8141 0.4771 0.026 Uiso 1 1 calc R U
N2 N 0.1558(6) 0.3812(5) 0.2789(5) 0.0218(14) Uani 1 1 d . .
H10B H 0.1594 0.3035 0.2844 0.026 Uiso 1 1 calc R U
N3 N 0.4132(6) 0.2497(5) 0.3150(4) 0.0198(13) Uani 1 1 d . .
H10C H 0.3603 0.2515 0.3857 0.024 Uiso 1 1 calc R U
N4 N 0.1636(6) 0.9492(5) 0.2743(4) 0.0189(13) Uani 1 1 d . .
H10D H 0.1639 1.0065 0.3037 0.023 Uiso 1 1 calc R U
C1 C 0.3812(8) 0.5950(6) 0.4396(5) 0.0206(16) Uani 1 1 d . .
H1A H 0.4460 0.5982 0.4645 0.025 Uiso 1 1 calc R U
H1B H 0.3925 0.5153 0.4478 0.025 Uiso 1 1 calc R U
C2 C 0.2430(8) 0.6557(6) 0.4996(5) 0.0227(16) Uani 1 1 d . .
H2A H 0.1803 0.6281 0.4944 0.027 Uiso 1 1 calc R U
H2B H 0.2391 0.6387 0.5705 0.027 Uiso 1 1 calc R U
C3 C 0.2547(8) 0.8446(7) 0.4980(6) 0.0247(17) Uani 1 1 d . .
H3A H 0.2514 0.8128 0.5688 0.030 Uiso 1 1 calc R U
H3B H 0.1985 0.9242 0.4922 0.030 Uiso 1 1 calc R U
C4 C 0.3956(8) 0.8366(6) 0.4355(5) 0.0211(16) Uani 1 1 d . .
H4A H 0.4186 0.8952 0.4445 0.025 Uiso 1 1 calc R U
H4B H 0.4560 0.7626 0.4577 0.025 Uiso 1 1 calc R U
C5 C 0.1288(7) 0.5635(6) 0.1591(6) 0.0197(15) Uani 1 1 d . .
H5A H 0.0972 0.6079 0.1005 0.024 Uiso 1 1 calc R U
H5B H 0.0937 0.6118 0.2084 0.024 Uiso 1 1 calc R U
C6 C 0.0832(7) 0.4616(6) 0.2043(6) 0.0244(17) Uani 1 1 d . .
H6A H -0.0112 0.4858 0.2377 0.029 Uiso 1 1 calc R U
H6B H 0.0998 0.4235 0.1512 0.029 Uiso 1 1 calc R U
C7 C 0.1505(8) 0.4956(6) 0.3867(5) 0.0218(16) Uani 1 1 d . .
H7A H 0.0901 0.5722 0.3711 0.026 Uiso 1 1 calc R U
H7B H 0.1557 0.4831 0.4547 0.026 Uiso 1 1 calc R U
C8 C 0.0977(8) 0.4096(7) 0.3827(5) 0.0237(17) Uani 1 1 d . .
H8A H 0.1206 0.3406 0.4329 0.028 Uiso 1 1 calc R U
H8B H 0.0020 0.4409 0.3983 0.028 Uiso 1 1 calc R U
C9 C 0.0458(8) 0.8237(6) 0.2913(6) 0.0269(18) Uani 1 1 d . .
H9A H -0.0233 0.7946 0.3408 0.032 Uiso 1 1 calc R U
H9B H 0.0372 0.8358 0.2245 0.032 Uiso 1 1 calc R U
C11 C 0.3575(7) 0.9205(6) 0.1249(5) 0.0220(16) Uani 1 1 d . .
H11A H 0.3854 0.9237 0.0525 0.026 Uiso 1 1 calc R U
H11B H 0.4035 0.9588 0.1384 0.026 Uiso 1 1 calc R U
C14 C 0.7194(7) 0.5553(6) 0.1222(5) 0.0176(15) Uani 1 1 d . .
H14A H 0.7878 0.5720 0.1304 0.021 Uiso 1 1 d R U
C15 C 0.4170(8) 0.1497(6) 0.2849(6) 0.0224(16) Uani 1 1 d . .
H15A H 0.3309 0.1399 0.3127 0.027 Uiso 1 1 calc R U
H15B H 0.4814 0.0804 0.3094 0.027 Uiso 1 1 calc R U
C16 C 0.4558(8) 0.1759(6) 0.1703(5) 0.0207(16) Uani 1 1 d . .
H16A H 0.5490 0.1682 0.1434 0.025 Uiso 1 1 calc R U
H16B H 0.4415 0.1224 0.1465 0.025 Uiso 1 1 calc R U
C17 C 0.5484(8) 0.2459(6) 0.3012(6) 0.0223(16) Uani 1 1 d . .
H17A H 0.6120 0.1997 0.2516 0.027 Uiso 1 1 calc R U
H17B H 0.5705 0.2111 0.3648 0.027 Uiso 1 1 calc R U
C18 C 0.2054(8) 0.7913(6) -0.0012(6) 0.0237(17) Uani 1 1 d . .
H18A H 0.1477 0.8633 -0.0274 0.036 Uiso 1 1 d R U
C19 C 0.0289(8) 0.9377(7) 0.3112(7) 0.0301(18) Uani 1 1 d . .
H19A H -0.0297 1.0006 0.2753 0.036 Uiso 1 1 calc R U
H19B H -0.0089 0.9384 0.3831 0.036 Uiso 1 1 calc R U
C20 C 0.2093(8) 0.9784(6) 0.1611(6) 0.0259(17) Uani 1 1 d . .
H20A H 0.1877 1.0605 0.1384 0.031 Uiso 1 1 calc R U
H20B H 0.1647 0.9530 0.1328 0.031 Uiso 1 1 calc R U
C21 C 0.5554(8) 0.3644(6) 0.2661(5) 0.0221(16) Uani 1 1 d . .
H21A H 0.5080 0.4058 0.3211 0.027 Uiso 1 1 calc R U
H21B H 0.6468 0.3617 0.2430 0.027 Uiso 1 1 calc R U
C22 C 0.7536(10) 0.8633(8) 0.1324(7) 0.039(2) Uani 1 1 d . .
H22A H 0.7867 0.9056 0.0667 0.058 Uiso 1 1 calc R U
H22B H 0.7150 0.9113 0.1814 0.058 Uiso 1 1 calc R U
H22C H 0.8250 0.7981 0.1508 0.058 Uiso 1 1 calc R U
C50 C 0.0599(12) 0.7326(9) 0.8084(8) 0.052(3) Uani 1 1 d . .
H50A H -0.0120 0.7892 0.7832 0.077 Uiso 1 1 calc R U
H50B H 0.1075 0.6759 0.7669 0.077 Uiso 1 1 calc R U
H50C H 0.1184 0.7684 0.8064 0.077 Uiso 1 1 calc R U
C51 C 0.3043(9) 0.1031(8) 0.5759(7) 0.036(2) Uani 1 1 d . .
H51A H 0.3973 0.0607 0.5575 0.053 Uiso 1 1 calc R U
H51B H 0.2587 0.0749 0.5520 0.053 Uiso 1 1 calc R U
H51C H 0.2706 0.0942 0.6483 0.053 Uiso 1 1 calc R U
Cl1 Cl 0.70888(19) 0.63706(16) 0.33768(14) 0.0260(4) Uani 1 1 d . .
Cl2 Cl 0.9114(2) 0.85641(17) 0.60259(16) 0.0340(5) Uani 1 1 d . .

loop_
_atom_site_aniso_label
_atom_site_aniso_U_11
_atom_site_aniso_U_22
_atom_site_aniso_U_33
_atom_site_aniso_U_23
_atom_site_aniso_U_13
_atom_site_aniso_U_12
Gd1 0.0177(2) 0.0145(2) 0.0116(2) -0.00869(13) 0.00482(14) -0.00970(15)
Co3 0.0190(5) 0.0145(5) 0.0132(5) -0.0085(4) 0.0043(4) -0.0098(4)
Co1 0.0154(5) 0.0148(5) 0.0129(5) -0.0083(4) 0.0025(4) -0.0073(4)
Co4 0.0199(5) 0.0149(5) 0.0110(5) -0.0079(4) 0.0053(4) -0.0114(4)
Co2 0.0195(5) 0.0189(5) 0.0158(5) -0.0105(4) 0.0030(4) -0.0103(4)
O1 0.027(3) 0.019(2) 0.015(2) -0.009(2) 0.002(2) -0.013(2)
O2 0.021(3) 0.016(2) 0.014(2) -0.0086(19) 0.000(2) -0.008(2)
O3 0.020(3) 0.015(2) 0.015(2) -0.0105(19) 0.005(2) -0.009(2)
O4 0.019(3) 0.019(2) 0.008(2) -0.0044(19) 0.0012(19) -0.007(2)
O5 0.026(3) 0.020(3) 0.012(2) -0.009(2) 0.009(2) -0.018(2)
O6 0.014(2) 0.017(2) 0.019(3) -0.007(2) 0.004(2) -0.009(2)
O8 0.023(3) 0.015(2) 0.015(2) -0.0079(19) 0.001(2) -0.009(2)
O9 0.021(3) 0.018(3) 0.018(3) -0.012(2) 0.004(2) -0.006(2)
O10 0.022(3) 0.023(3) 0.021(3) -0.013(2) -0.002(2) -0.008(2)
O11 0.017(2) 0.014(2) 0.013(2) -0.0061(18) 0.0023(19) -0.009(2)
O12 0.025(3) 0.022(3) 0.020(3) -0.012(2) -0.002(2) -0.007(2)
O13 0.018(3) 0.017(2) 0.019(3) -0.015(2) 0.006(2) -0.007(2)
O14 0.032(3) 0.027(3) 0.024(3) -0.015(2) -0.001(2) -0.013(2)
O15 0.030(3) 0.032(3) 0.019(3) -0.009(2) -0.002(2) -0.019(3)
O1W 0.037(3) 0.034(3) 0.021(3) -0.011(2) 0.000(2) -0.023(3)
O16 0.066(4) 0.037(3) 0.020(3) -0.008(3) -0.007(3) -0.029(3)
O17 0.033(4) 0.081(6) 0.054(5) -0.035(4) -0.013(3) -0.006(4)
N1 0.026(3) 0.023(3) 0.017(3) -0.015(3) 0.006(3) -0.013(3)
N2 0.025(3) 0.022(3) 0.020(3) -0.015(3) 0.007(3) -0.013(3)
N3 0.031(4) 0.017(3) 0.011(3) -0.003(2) 0.003(3) -0.015(3)
N4 0.023(3) 0.014(3) 0.018(3) -0.010(2) 0.002(3) -0.007(3)
C1 0.033(4) 0.012(3) 0.018(4) -0.006(3) -0.004(3) -0.009(3)
C2 0.032(4) 0.023(4) 0.016(4) -0.008(3) 0.003(3) -0.017(3)
C3 0.034(4) 0.028(4) 0.017(4) -0.012(3) 0.001(3) -0.017(4)
C4 0.029(4) 0.020(4) 0.020(4) -0.011(3) -0.002(3) -0.012(3)
C5 0.015(4) 0.025(4) 0.020(4) -0.011(3) 0.002(3) -0.009(3)
C6 0.017(4) 0.024(4) 0.029(4) -0.018(3) 0.014(3) -0.013(3)
C7 0.024(4) 0.022(4) 0.016(4) -0.015(3) 0.012(3) -0.013(3)
C8 0.025(4) 0.032(4) 0.018(4) -0.019(3) 0.013(3) -0.020(4)
C9 0.026(4) 0.026(4) 0.030(4) -0.015(3) 0.003(3) -0.012(4)
C11 0.024(4) 0.028(4) 0.015(4) -0.008(3) 0.007(3) -0.019(3)
C14 0.018(4) 0.022(4) 0.019(4) -0.004(3) -0.005(3) -0.012(3)
C15 0.028(4) 0.011(3) 0.024(4) -0.002(3) -0.002(3) -0.008(3)
C16 0.024(4) 0.023(4) 0.016(4) -0.015(3) 0.002(3) -0.007(3)
C17 0.028(4) 0.024(4) 0.022(4) -0.009(3) -0.005(3) -0.014(3)
C18 0.023(4) 0.017(4) 0.031(4) -0.007(3) -0.004(3) -0.008(3)
C19 0.027(4) 0.026(4) 0.040(5) -0.012(4) -0.007(4) -0.010(4)
C20 0.034(5) 0.017(4) 0.022(4) -0.005(3) -0.004(3) -0.007(3)
C21 0.028(4) 0.026(4) 0.016(4) -0.006(3) -0.004(3) -0.014(3)
C22 0.052(6) 0.049(6) 0.035(5) -0.005(4) -0.010(4) -0.039(5)
C50 0.073(8) 0.041(6) 0.056(7) 0.011(5) -0.041(6) -0.027(6)
C51 0.039(5) 0.040(5) 0.030(5) -0.008(4) -0.007(4) -0.017(4)
Cl1 0.0268(10) 0.0260(10) 0.0272(10) -0.0113(8) -0.0058(8) -0.0081(8)
Cl2 0.0348(11) 0.0279(10) 0.0343(11) -0.0189(8) 0.0141(9) -0.0178(9)

loop_
_atom_type_symbol
_atom_type_description
_atom_type_scat_dispersion_real
_atom_type_scat_dispersion_imag
_atom_type_scat_source
C C 0.0033 0.0016 'International Tables Vol C Tables 4.2.6.8 and 6.1.1.4'
H H 0.0000 0.0000 'International Tables Vol C Tables 4.2.6.8 and 6.1.1.4'
N N 0.0061 0.0033 'International Tables Vol C Tables 4.2.6.8 and 6.1.1.4'
O O 0.0106 0.0060 'International Tables Vol C Tables 4.2.6.8 and 6.1.1.4'
Co Co 0.3494 0.9721 'International Tables Vol C Tables 4.2.6.8 and 6.1.1.4'
Gd Gd -0.1653 3.9035 'International Tables Vol C Tables 4.2.6.8 and 6.1.1.4'
Cl Cl 0.1484 0.1585 'International Tables Vol C Tables 4.2.6.8 and 6.1.1.4'

loop_
_geom_angle_atom_site_label_1
_geom_angle_atom_site_label_2
_geom_angle_atom_site_label_3
_geom_angle
_geom_angle_site_symmetry_1
_geom_angle_site_symmetry_3
O11 Gd1 O5 124.56(16) 2_665 .
O11 Gd1 O14 76.42(17) 2_665 .
O5 Gd1 O14 120.68(18) . .
O11 Gd1 O13 148.83(17) 2_665 .
O5 Gd1 O13 77.51(16) . .
O14 Gd1 O13 72.97(17) . .
O11 Gd1 O3 98.58(16) 2_665 .
O5 Gd1 O3 135.78(15) . .
O14 Gd1 O3 74.96(17) . .
O13 Gd1 O3 67.97(16) . .
O11 Gd1 O6 71.58(16) 2_665 .
O5 Gd1 O6 65.38(16) . .
O14 Gd1 O6 74.38(16) . .
O13 Gd1 O6 105.10(16) . .
O3 Gd1 O6 149.22(17) . .
O11 Gd1 O4 69.15(15) 2_665 .
O5 Gd1 O4 62.15(16) . .
O14 Gd1 O4 133.20(16) . .
O13 Gd1 O4 139.06(15) . .
O3 Gd1 O4 139.66(16) . .
O6 Gd1 O4 65.38(16) . .
O11 Gd1 O2 135.40(16) 2_665 .
O5 Gd1 O2 79.56(16) . .
O14 Gd1 O2 126.81(16) . .
O13 Gd1 O2 64.06(16) . .
O3 Gd1 O2 61.10(15) . .
O6 Gd1 O2 144.91(15) . .
O4 Gd1 O2 99.99(15) . .
O11 Gd1 O9 72.20(15) 2_665 .
O5 Gd1 O9 115.18(17) . .
O14 Gd1 O9 124.14(17) . .
O13 Gd1 O9 121.56(15) . .
O3 Gd1 O9 65.74(16) . .
O6 Gd1 O9 132.70(15) . .
O4 Gd1 O9 73.94(15) . .
O2 Gd1 O9 63.29(15) . .
O11 Gd1 Co3 136.87(11) 2_665 .
O5 Gd1 Co3 97.94(11) . .
O14 Gd1 Co3 88.81(12) . .
O13 Gd1 Co3 37.84(11) . .
O3 Gd1 Co3 38.30(11) . .
O6 Gd1 Co3 142.92(11) . .
O4 Gd1 Co3 137.94(11) . .
O2 Gd1 Co3 38.04(11) . .
O9 Gd1 Co3 84.10(10) . .
O11 Gd1 Co4 87.60(11) 2_665 .
O5 Gd1 Co4 37.22(11) . .
O14 Gd1 Co4 112.03(12) . .
O13 Gd1 Co4 109.14(11) . .
O3 Gd1 Co4 171.74(11) . .
O6 Gd1 Co4 38.33(11) . .
O4 Gd1 Co4 38.24(11) . .
O2 Gd1 Co4 110.64(11) . .
O9 Gd1 Co4 111.51(11) . .
Co3 Gd1 Co4 135.16(3) . .
O11 Gd1 Co1 34.64(11) 2_665 2_665
O5 Gd1 Co1 101.81(11) . 2_665
O14 Gd1 Co1 63.15(12) . 2_665
O13 Gd1 Co1 128.22(12) . 2_665
O3 Gd1 Co1 121.01(11) . 2_665
O6 Gd1 Co1 38.81(11) . 2_665
O4 Gd1 Co1 70.52(10) . 2_665
O2 Gd1 Co1 167.71(11) . 2_665
O9 Gd1 Co1 105.71(11) . 2_665
Co3 Gd1 Co1 151.25(3) . 2_665
Co4 Gd1 Co1 67.04(2) . 2_665
O13 Co3 O2 87.5(2) . .
O13 Co3 O3 91.5(2) . .
O2 Co3 O3 82.6(2) . .
O13 Co3 O1 175.6(2) . .
O2 Co3 O1 88.8(2) . .
O3 Co3 O1 85.8(2) . .
O13 Co3 N4 85.7(2) . .
O2 Co3 N4 168.9(2) . .
O3 Co3 N4 88.8(2) . .
O1 Co3 N4 97.7(2) . .
O13 Co3 N1 94.1(2) . .
O2 Co3 N1 89.1(2) . .
O3 Co3 N1 169.8(3) . .
O1 Co3 N1 88.1(2) . .
N4 Co3 N1 100.1(3) . .
O13 Co3 Co2 125.94(14) . .
O2 Co3 Co2 52.84(15) . .
O3 Co3 Co2 53.11(15) . .
O1 Co3 Co2 49.72(15) . .
N4 Co3 Co2 126.09(18) . .
N1 Co3 Co2 116.9(2) . .
O13 Co3 Gd1 52.06(14) . .
O2 Co3 Gd1 54.43(14) . .
O3 Co3 Gd1 52.30(13) . .
O1 Co3 Gd1 123.69(15) . .
N4 Co3 Gd1 114.58(18) . .
N1 Co3 Gd1 126.28(17) . .
Co2 Co3 Gd1 74.12(3) . .
O11 Co1 O11 86.49(18) 2_665 .
O11 Co1 O12 172.85(19) 2_665 2_665
O11 Co1 O12 95.26(19) . 2_665
O11 Co1 O10 95.36(19) 2_665 .
O11 Co1 O10 172.61(19) . .
O12 Co1 O10 83.8(2) 2_665 .
O11 Co1 O4 81.33(18) 2_665 .
O11 Co1 O4 92.22(18) . .
O12 Co1 O4 91.67(19) 2_665 .
O10 Co1 O4 95.12(19) . .
O11 Co1 O6 92.42(18) 2_665 2_665
O11 Co1 O6 82.35(18) . 2_665
O12 Co1 O6 94.68(19) 2_665 2_665
O10 Co1 O6 90.42(19) . 2_665
O4 Co1 O6 171.99(18) . 2_665
O11 Co1 Co1 43.34(13) 2_665 2_665
O11 Co1 Co1 43.16(13) . 2_665
O12 Co1 Co1 137.99(15) 2_665 2_665
O10 Co1 Co1 138.23(15) . 2_665
O4 Co1 Co1 85.60(13) . 2_665
O6 Co1 Co1 86.41(13) 2_665 2_665
O11 Co1 Gd1 99.77(13) 2_665 2_665
O11 Co1 Gd1 39.82(13) . 2_665
O12 Co1 Gd1 85.89(13) 2_665 2_665
O10 Co1 Gd1 132.82(14) . 2_665
O4 Co1 Gd1 131.14(13) . 2_665
O6 Co1 Gd1 44.81(12) 2_665 2_665
Co1 Co1 Gd1 65.68(3) 2_665 2_665
O11 Co1 Gd1 38.52(13) 2_665 .
O11 Co1 Gd1 98.05(13) . .
O12 Co1 Gd1 134.35(14) 2_665 .
O10 Co1 Gd1 87.76(13) . .
O4 Co1 Gd1 44.51(13) . .
O6 Co1 Gd1 130.25(13) 2_665 .
Co1 Co1 Gd1 63.90(3) 2_665 .
Gd1 Co1 Gd1 129.59(3) 2_665 .
O5 Co4 O8 177.2(2) . .
O5 Co4 N2 86.9(2) . .
O8 Co4 N2 90.3(2) . .
O5 Co4 O4 82.7(2) . .
O8 Co4 O4 100.1(2) . .
N2 Co4 O4 169.0(2) . .
O5 Co4 O6 86.6(2) . .
O8 Co4 O6 93.3(2) . .
N2 Co4 O6 88.2(2) . .
O4 Co4 O6 87.6(2) . .
O5 Co4 N3 94.9(2) . .
O8 Co4 N3 85.5(2) . .
N2 Co4 N3 97.4(3) . .
O4 Co4 N3 87.1(2) . .
O6 Co4 N3 174.3(2) . .
O5 Co4 Gd1 50.02(14) . .
O8 Co4 Gd1 131.70(14) . .
N2 Co4 Gd1 116.85(18) . .
O4 Co4 Gd1 53.08(14) . .
O6 Co4 Gd1 52.05(14) . .
N3 Co4 Gd1 125.38(18) . .
O1 Co2 O15 102.9(2) . .
O1 Co2 O9 150.8(2) . .
O15 Co2 O9 93.7(2) . .
O1 Co2 O2 78.35(18) . .
O15 Co2 O2 161.1(2) . .
O9 Co2 O2 78.35(18) . .
O1 Co2 O3 75.88(18) . .
O15 Co2 O3 91.0(2) . .
O9 Co2 O3 80.09(19) . .
O2 Co2 O3 70.86(18) . .
O1 Co2 Cl1 103.13(15) . .
O15 Co2 Cl1 96.36(16) . .
O9 Co2 Cl1 98.57(15) . .
O2 Co2 Cl1 101.76(14) . .
O3 Co2 Cl1 172.62(14) . .
O1 Co2 Co3 45.20(14) . .
O15 Co2 Co3 124.35(16) . .
O9 Co2 Co3 105.67(15) . .
O2 Co2 Co3 44.42(13) . .
O3 Co2 Co3 44.63(12) . .
Cl1 Co2 Co3 129.89(6) . .
O1 Co2 Gd1 103.11(14) . .
O15 Co2 Gd1 117.10(14) . .
O9 Co2 Gd1 47.74(14) . .
O2 Co2 Gd1 45.50(12) . .
O3 Co2 Gd1 43.67(12) . .
Cl1 Co2 Gd1 130.80(6) . .
Co3 Co2 Gd1 58.02(3) . .
C4 O1 Co3 111.3(4) . .
C4 O1 Co2 120.7(4) . .
Co3 O1 Co2 85.08(18) . .
C1 O2 Co3 111.5(4) . .
C1 O2 Co2 124.8(4) . .
Co3 O2 Co2 82.74(18) . .
C1 O2 Gd1 135.4(4) . .
Co3 O2 Gd1 87.53(18) . .
Co2 O2 Gd1 96.52(17) . .
C11 O3 Co3 108.3(4) . .
C11 O3 Co2 119.1(4) . .
Co3 O3 Co2 82.26(18) . .
C11 O3 Gd1 139.9(4) . .
Co3 O3 Gd1 89.40(17) . .
Co2 O3 Gd1 98.33(18) . .
C21 O4 Co4 106.8(4) . .
C21 O4 Co1 118.1(4) . .
Co4 O4 Co1 126.3(2) . .
C21 O4 Gd1 113.4(4) . .
Co4 O4 Gd1 88.68(18) . .
Co1 O4 Gd1 98.42(17) . .
C7 O5 Co4 114.5(4) . .
C7 O5 Gd1 130.8(4) . .
Co4 O5 Gd1 92.76(18) . .
C5 O6 Co4 109.1(4) . .
C5 O6 Co1 118.3(4) . 2_665
Co4 O6 Co1 124.5(2) . 2_665
C5 O6 Gd1 113.4(4) . .
Co4 O6 Gd1 89.61(18) . .
Co1 O6 Gd1 96.39(17) 2_665 .
C16 O8 Co4 112.4(4) . .
C14 O9 Co2 123.3(5) . .
C14 O9 Gd1 140.6(4) . .
Co2 O9 Gd1 95.97(18) . .
C14 O10 Co1 124.7(5) . .
Co1 O11 Co1 93.51(18) 2_665 .
Co1 O11 Gd1 108.0(2) 2_665 2_665
Co1 O11 Gd1 105.54(19) . 2_665
Co1 O11 H11C 115.7 2_665 .
Co1 O11 H11C 115.7 . .
Gd1 O11 H11C 115.7 2_665 .
C18 O12 Co1 121.9(5) . 2_665
C9 O13 Co3 114.0(4) . .
C9 O13 Gd1 136.2(4) . .
Co3 O13 Gd1 90.11(19) . .
C18 O14 Gd1 140.4(5) . .
C22 O15 Co2 127.7(5) . .
C22 O15 H15C 116.1 . .
Co2 O15 H15C 116.2 . .
H1WA O1W H1WC 109.5 . .
C51 O16 H16 109.5 . .
C50 O17 H17 109.5 . .
C2 N1 C3 116.9(6) . .
C2 N1 Co3 105.3(4) . .
C3 N1 Co3 106.8(4) . .
C2 N1 H10A 109.2 . .
C3 N1 H10A 109.2 . .
Co3 N1 H10A 109.2 . .
C6 N2 C8 114.5(6) . .
C6 N2 Co4 106.7(4) . .
C8 N2 Co4 108.0(4) . .
C6 N2 H10B 109.2 . .
C8 N2 H10B 109.2 . .
Co4 N2 H10B 109.2 . .
C17 N3 C15 111.2(6) . .
C17 N3 Co4 108.1(4) . .
C15 N3 Co4 107.6(5) . .
C17 N3 H10C 110.0 . .
C15 N3 H10C 110.0 . .
Co4 N3 H10C 110.0 . .
C20 N4 C19 111.3(6) . .
C20 N4 Co3 107.2(4) . .
C19 N4 Co3 106.3(5) . .
C20 N4 H10D 110.6 . .
C19 N4 H10D 110.6 . .
Co3 N4 H10D 110.6 . .
O2 C1 C2 109.6(6) . .
O2 C1 H1A 109.7 . .
C2 C1 H1A 109.7 . .
O2 C1 H1B 109.7 . .
C2 C1 H1B 109.7 . .
H1A C1 H1B 108.2 . .
N1 C2 C1 111.0(6) . .
N1 C2 H2A 109.4 . .
C1 C2 H2A 109.4 . .
N1 C2 H2B 109.4 . .
C1 C2 H2B 109.4 . .
H2A C2 H2B 108.0 . .
N1 C3 C4 109.9(6) . .
N1 C3 H3A 109.7 . .
C4 C3 H3A 109.7 . .
N1 C3 H3B 109.7 . .
C4 C3 H3B 109.7 . .
H3A C3 H3B 108.2 . .
O1 C4 C3 109.1(6) . .
O1 C4 H4A 109.9 . .
C3 C4 H4A 109.9 . .
O1 C4 H4B 109.9 . .
C3 C4 H4B 109.9 . .
H4A C4 H4B 108.3 . .
O6 C5 C6 108.7(6) . .
O6 C5 H5A 110.0 . .
C6 C5 H5A 110.0 . .
O6 C5 H5B 110.0 . .
C6 C5 H5B 110.0 . .
H5A C5 H5B 108.3 . .
N2 C6 C5 109.4(6) . .
N2 C6 H6A 109.8 . .
C5 C6 H6A 109.8 . .
N2 C6 H6B 109.8 . .
C5 C6 H6B 109.8 . .
H6A C6 H6B 108.3 . .
O5 C7 C8 111.1(5) . .
O5 C7 H7A 109.4 . .
C8 C7 H7A 109.4 . .
O5 C7 H7B 109.4 . .
C8 C7 H7B 109.4 . .
H7A C7 H7B 108.0 . .
N2 C8 C7 109.9(6) . .
N2 C8 H8A 109.7 . .
C7 C8 H8A 109.7 . .
N2 C8 H8B 109.7 . .
C7 C8 H8B 109.7 . .
H8A C8 H8B 108.2 . .
O13 C9 C19 110.9(6) . .
O13 C9 H9A 109.5 . .
C19 C9 H9A 109.5 . .
O13 C9 H9B 109.5 . .
C19 C9 H9B 109.5 . .
H9A C9 H9B 108.1 . .
O3 C11 C20 107.8(6) . .
O3 C11 H11A 110.2 . .
C20 C11 H11A 110.2 . .
O3 C11 H11B 110.2 . .
C20 C11 H11B 110.2 . .
H11A C11 H11B 108.5 . .
O10 C14 O9 125.0(6) . .
O10 C14 H14A 117.5 . .
O9 C14 H14A 117.4 . .
N3 C15 C16 106.0(5) . .
N3 C15 H15A 110.5 . .
C16 C15 H15A 110.5 . .
N3 C15 H15B 110.5 . .
C16 C15 H15B 110.5 . .
H15A C15 H15B 108.7 . .
O8 C16 C15 109.1(6) . .
O8 C16 H16A 109.9 . .
C15 C16 H16A 109.9 . .
O8 C16 H16B 109.9 . .
C15 C16 H16B 109.9 . .
H16A C16 H16B 108.3 . .
N3 C17 C21 109.8(6) . .
N3 C17 H17A 109.7 . .
C21 C17 H17A 109.7 . .
N3 C17 H17B 109.7 . .
C21 C17 H17B 109.7 . .
H17A C17 H17B 108.2 . .
O12 C18 O14 128.3(7) . .
O12 C18 H18A 109.4 . .
O14 C18 H18A 122.3 . .
N4 C19 C9 107.3(6) . .
N4 C19 H19A 110.3 . .
C9 C19 H19A 110.3 . .
N4 C19 H19B 110.3 . .
C9 C19 H19B 110.3 . .
H19A C19 H19B 108.5 . .
N4 C20 C11 109.3(6) . .
N4 C20 H20A 109.8 . .
C11 C20 H20A 109.8 . .
N4 C20 H20B 109.8 . .
C11 C20 H20B 109.8 . .
H20A C20 H20B 108.3 . .
O4 C21 C17 107.5(6) . .
O4 C21 H21A 110.2 . .
C17 C21 H21A 110.2 . .
O4 C21 H21B 110.2 . .
C17 C21 H21B 110.2 . .
H21A C21 H21B 108.5 . .
O15 C22 H22A 109.5 . .
O15 C22 H22B 109.5 . .
H22A C22 H22B 109.5 . .
O15 C22 H22C 109.5 . .
H22A C22 H22C 109.5 . .
H22B C22 H22C 109.5 . .
O17 C50 H50A 109.5 . .
O17 C50 H50B 109.5 . .
H50A C50 H50B 109.5 . .
O17 C50 H50C 109.5 . .
H50A C50 H50C 109.5 . .
H50B C50 H50C 109.5 . .
O16 C51 H51A 109.5 . .
O16 C51 H51B 109.5 . .
H51A C51 H51B 109.5 . .
O16 C51 H51C 109.5 . .
H51A C51 H51C 109.5 . .
H51B C51 H51C 109.5 . .

loop_
_geom_bond_atom_site_label_1
_geom_bond_atom_site_label_2
_geom_bond_distance
_geom_bond_site_symmetry_2
Gd1 O11 2.311(4) 2_665
Gd1 O5 2.398(4) .
Gd1 O14 2.410(6) .
Gd1 O13 2.428(4) .
Gd1 O3 2.436(4) .
Gd1 O6 2.465(5) .
Gd1 O4 2.500(5) .
Gd1 O2 2.506(5) .
Gd1 O9 2.598(5) .
Gd1 Co3 3.0784(9) .
Gd1 Co4 3.1264(9) .
Gd1 Co1 3.4768(9) 2_665
Co3 O13 1.888(5) .
Co3 O2 1.899(5) .
Co3 O3 1.908(5) .
Co3 O1 1.917(5) .
Co3 N4 1.924(6) .
Co3 N1 1.935(6) .
Co3 Co2 2.6913(13) .
Co1 O11 2.045(5) 2_665
Co1 O11 2.051(5) .
Co1 O12 2.079(5) 2_665
Co1 O10 2.099(5) .
Co1 O4 2.150(5) .
Co1 O6 2.193(5) 2_665
Co1 Co1 2.9838(19) 2_665
Co1 Gd1 3.4768(9) 2_665
Co4 O5 1.893(5) .
Co4 O8 1.919(5) .
Co4 N2 1.921(6) .
Co4 O4 1.935(5) .
Co4 O6 1.939(5) .
Co4 N3 1.956(6) .
Co2 O1 2.061(5) .
Co2 O15 2.065(5) .
Co2 O9 2.078(5) .
Co2 O2 2.162(5) .
Co2 O3 2.172(5) .
Co2 Cl1 2.368(2) .
O1 C4 1.429(8) .
O2 C1 1.438(8) .
O3 C11 1.434(9) .
O4 C21 1.450(8) .
O5 C7 1.422(8) .
O6 C5 1.427(9) .
O6 Co1 2.193(5) 2_665
O8 C16 1.408(9) .
O9 C14 1.258(9) .
O10 C14 1.257(8) .
O11 Co1 2.045(5) 2_665
O11 Gd1 2.311(4) 2_665
O11 H11C 0.9800 .
O12 C18 1.244(9) .
O12 Co1 2.079(5) 2_665
O13 C9 1.419(9) .
O14 C18 1.247(9) .
O15 C22 1.427(9) .
O15 H15C 0.8500 .
O1W H1WA 0.8501 .
O1W H1WC 0.8501 .
O16 C51 1.403(10) .
O16 H16 0.8200 .
O17 C50 1.349(12) .
O17 H17 0.8200 .
N1 C2 1.481(9) .
N1 C3 1.487(9) .
N1 H10A 0.9800 .
N2 C6 1.488(11) .
N2 C8 1.503(8) .
N2 H10B 0.9800 .
N3 C17 1.482(10) .
N3 C15 1.491(9) .
N3 H10C 0.9800 .
N4 C20 1.496(9) .
N4 C19 1.500(10) .
N4 H10D 0.9800 .
C1 C2 1.514(10) .
C1 H1A 0.9700 .
C1 H1B 0.9700 .
C2 H2A 0.9700 .
C2 H2B 0.9700 .
C3 C4 1.514(11) .
C3 H3A 0.9700 .
C3 H3B 0.9700 .
C4 H4A 0.9700 .
C4 H4B 0.9700 .
C5 C6 1.499(10) .
C5 H5A 0.9700 .
C5 H5B 0.9700 .
C6 H6A 0.9700 .
C6 H6B 0.9700 .
C7 C8 1.514(10) .
C7 H7A 0.9700 .
C7 H7B 0.9700 .
C8 H8A 0.9700 .
C8 H8B 0.9700 .
C9 C19 1.534(10) .
C9 H9A 0.9700 .
C9 H9B 0.9700 .
C11 C20 1.514(11) .
C11 H11A 0.9700 .
C11 H11B 0.9700 .
C14 H14A 0.9601 .
C15 C16 1.513(10) .
C15 H15A 0.9700 .
C15 H15B 0.9700 .
C16 H16A 0.9700 .
C16 H16B 0.9700 .
C17 C21 1.496(10) .
C17 H17A 0.9700 .
C17 H17B 0.9700 .
C18 H18A 0.9600 .
C19 H19A 0.9700 .
C19 H19B 0.9700 .
C20 H20A 0.9700 .
C20 H20B 0.9700 .
C21 H21A 0.9700 .
C21 H21B 0.9700 .
C22 H22A 0.9600 .
C22 H22B 0.9600 .
C22 H22C 0.9600 .
C50 H50A 0.9600 .
C50 H50B 0.9600 .
C50 H50C 0.9600 .
C51 H51A 0.9600 .
C51 H51B 0.9600 .
C51 H51C 0.9600 .
